data_9015142
loop_
_publ_author_name
'Sugimoto, K.'
'Dinnebier, R. E.'
'Schlecht, T.'

_publ_section_title
;
 Chlorartinite, a volcanic exhalation product also found
 in industrial magnesia screed
 Note: this is the hydrated chlorartinite
;
_journal_name_full 'Journal of Applied Crystallography'
_journal_page_first 739
_journal_page_last 744
_journal_paper_doi 10.1107/S0021889806032109
_journal_volume 39
_journal_year 2006
_chemical_compound_source Synthetic
_chemical_formula_sum 'C H7 Cl Mg2 O7'
_chemical_name_mineral Chlorartinite
_space_group_IT_number 161
_symmetry_space_group_name_Hall 'R 3 -2"c'
_symmetry_space_group_name_H-M 'R 3 c :H'
_cell_angle_alpha 90
_cell_angle_beta 90
_cell_angle_gamma 120
_cell_formula_units_Z 18
_cell_length_a 23.14422
_cell_length_b 23.14422
_cell_length_c 7.22333
_cell_volume 3350.836
_database_code_amcsd 0019537
_exptl_crystal_density_diffrn 1.919
_cod_original_sg_symbol_H-M 'R 3 c'
_cod_original_formula_sum 'Mg2 C O7 Cl H7'
_cod_database_code 9015142

loop_
_space_group_symop_operation_xyz
x,y,z
2/3+x,1/3+y,1/3+z
1/3+x,2/3+y,2/3+z
x,x-y,1/2+z
2/3+x,1/3+x-y,5/6+z
1/3+x,2/3+x-y,1/6+z
-y,-x,1/2+z
2/3-y,1/3-x,5/6+z
1/3-y,2/3-x,1/6+z
-x+y,y,1/2+z
2/3-x+y,1/3+y,5/6+z
1/3-x+y,2/3+y,1/6+z
-y,x-y,z
2/3-y,1/3+x-y,1/3+z
1/3-y,2/3+x-y,2/3+z
-x+y,-x,z
2/3-x+y,1/3-x,1/3+z
1/3-x+y,2/3-x,2/3+z

loop_
_atom_site_label
_atom_site_fract_x
_atom_site_fract_y
_atom_site_fract_z
_atom_site_occupancy
_atom_site_U_iso_or_equiv
_atom_site_type_symbol
_atom_site_attached_hydrogens
Mg1 0.28470 0.11930 -0.07370 1.00000 0.02090 Mg 0
Mg2 0.28000 0.31490 0.33670 1.00000 0.01840 Mg 0
C 0.30460 0.23080 0.04230 1.00000 0.01360 C 0
O2 0.29590 0.18450 0.15320 1.00000 0.01360 O 0
O3 0.32070 0.22570 -0.12680 1.00000 0.01360 O 0
O4 0.31890 0.28730 0.11510 1.00000 0.01360 O 0
Cl 0.15058 0.19895 -0.18240 1.00000 0.03080 Cl 0
O-H5 0.26600 0.23740 0.50350 1.00000 0.00300 O 1
Wat1 0.18590 0.09370 -0.09180 1.00000 0.07400 O 2
Wat6 0.18850 0.27660 0.17320 1.00000 0.02900 O 2
Wat7 0.01130 0.07040 -0.03500 0.40000 0.14400 O 2
Wat8 0.00780 0.08460 -0.24600 0.60000 0.14100 O 2

loop_
_cod_changelog_entry_id
_cod_changelog_entry_author
_cod_changelog_entry_date
_cod_changelog_entry_text
1
;cod-tools version 3.8.0
Id: cif_guess_AMCSD_atom_types 9574 2023-05-10 09:00:05Z saulius
;
2023-05-10T18:55:48+03:00
;Derived atom types and hydrogen counts
from atom names that follow the AMCSD naming convention
(Wat == water, O-H == hydroxyl).
;

loop_
_cod_related_entry_id
_cod_related_entry_database
_cod_related_entry_code
1 AMCSD 0019537
